data_4313602
loop_
_publ_author_name
'A. Chandrasekaran'
'Natalya V. Timosheva'
'Roberta O. Day'
'Robert R. Holmes'

_publ_section_title
;
 Influence of Hydrogen Bonding in Competition with Lattice Interactions on
 Carbonyl Coordination at Phosphorus. Implications for Phosphoryl Transfer
 Activated States1
;
_journal_name_full 'Inorganic Chemistry'
_journal_page_first 3285
_journal_page_last 3292
_journal_paper_doi 10.1021/ic020666p
_journal_volume 42
_journal_year 2003
_chemical_formula_sum 'C46 H48 N O5 P'
_chemical_formula_weight 725.82
_chemical_name_systematic
;
  ?
;
_space_group_IT_number 4
_symmetry_cell_setting monoclinic
_symmetry_space_group_name_Hall 'P 2yb'
_symmetry_space_group_name_H-M 'P 1 21 1'
_atom_sites_solution_hydrogens geom
_atom_sites_solution_primary direct
_atom_sites_solution_secondary difmap
_audit_creation_method SHELXL-97
_cell_angle_alpha 90.0000(6)
_cell_angle_beta 75.2424(5)
_cell_angle_gamma 90.0000(6)
_cell_formula_units_Z 2
_cell_length_a 11.11280(10)
_cell_length_b 14.2208(2)
_cell_length_c 13.1669(2)
_cell_measurement_temperature 293(2)
_cell_volume 2012.16(5)
_computing_structure_refinement 'SHELXL-97 (Sheldrick, 1997)'
_computing_structure_solution 'SHELXS-97 (Sheldrick, 1990)'
_diffrn_ambient_temperature 293(2)
_diffrn_measured_fraction_theta_full 0.832
_diffrn_measured_fraction_theta_max 0.832
_diffrn_measurement_device_type 'Nonius Kappa-CCD area detector'
_diffrn_radiation_monochromator graphite
_diffrn_radiation_source 'fine-focus sealed tube'
_diffrn_radiation_type MoK\a
_diffrn_radiation_wavelength 0.71073
_diffrn_reflns_av_R_equivalents 0.0209
_diffrn_reflns_av_sigmaI/netI 0.0340
_diffrn_reflns_limit_h_max 14
_diffrn_reflns_limit_h_min -13
_diffrn_reflns_limit_k_max 18
_diffrn_reflns_limit_k_min -19
_diffrn_reflns_limit_l_max 17
_diffrn_reflns_limit_l_min -16
_diffrn_reflns_number 14737
_diffrn_reflns_theta_full 28.94
_diffrn_reflns_theta_max 28.94
_diffrn_reflns_theta_min 4.12
_exptl_absorpt_coefficient_mu 0.114
_exptl_absorpt_correction_T_max 0.9665
_exptl_absorpt_correction_T_min 0.9242
_exptl_crystal_density_diffrn 1.198
_exptl_crystal_density_method 'not measured'
_exptl_crystal_F_000 772
_exptl_crystal_size_max 0.70
_exptl_crystal_size_mid 0.50
_exptl_crystal_size_min 0.30
_refine_diff_density_max 0.196
_refine_diff_density_min -0.193
_refine_diff_density_rms 0.039
_refine_ls_abs_structure_details 'Flack H D (1983), Acta Cryst. A39, 876-881'
_refine_ls_abs_structure_Flack 0.04(8)
_refine_ls_extinction_method none
_refine_ls_goodness_of_fit_ref 1.117
_refine_ls_hydrogen_treatment mixed
_refine_ls_matrix_type full
_refine_ls_number_parameters 487
_refine_ls_number_reflns 8190
_refine_ls_number_restraints 4
_refine_ls_restrained_S_all 1.117
_refine_ls_R_factor_all 0.0524
_refine_ls_R_factor_gt 0.0411
_refine_ls_shift/su_max 0.016
_refine_ls_shift/su_mean 0.000
_refine_ls_structure_factor_coef Fsqd
_refine_ls_weighting_details 'calc w=1/[\s^2^(Fo^2^)+(0.0529P)^2^+0.2323P] where P=(Fo^2^+2Fc^2^)/3'
_refine_ls_weighting_scheme calc
_refine_ls_wR_factor_gt 0.1016
_refine_ls_wR_factor_ref 0.1091
_reflns_number_gt 7082
_reflns_number_total 8190
_reflns_threshold_expression >2sigma(I)
_cod_data_source_file ic020666p_5.cif
_cod_data_source_block acp43
_cod_database_code 4313602

loop_
_symmetry_equiv_pos_as_xyz
'x, y, z'
'-x, y+1/2, -z'

loop_
_atom_site_label
_atom_site_type_symbol
_atom_site_fract_x
_atom_site_fract_y
_atom_site_fract_z
_atom_site_U_iso_or_equiv
_atom_site_adp_type
_atom_site_occupancy
_atom_site_symmetry_multiplicity
_atom_site_calc_flag
_atom_site_refinement_flags
_atom_site_disorder_assembly
_atom_site_disorder_group
P P -0.00277(6) 0.04561(4) 0.87815(4) 0.05568(15) Uani 1 1 d . . .
O1 O 0.18946(15) 0.11306(11) 0.70074(14) 0.0667(4) Uani 1 1 d . . .
O2 O 0.29369(14) 0.01006(11) 0.58374(12) 0.0567(4) Uani 1 1 d . . .
C1 C -0.01192(18) -0.02631(14) 0.76284(15) 0.0450(4) Uani 1 1 d . . .
C2 C -0.1148(2) -0.08448(16) 0.76647(17) 0.0557(5) Uani 1 1 d . . .
H2 H -0.1794 -0.0860 0.8273 0.067 Uiso 1 1 calc R . .
C3 C -0.1225(2) -0.13981(17) 0.68156(19) 0.0587(5) Uani 1 1 d . . .
H3 H -0.1922 -0.1773 0.6857 0.070 Uiso 1 1 calc R . .
C4 C -0.0269(2) -0.13931(16) 0.59101(18) 0.0571(5) Uani 1 1 d . . .
H4 H -0.0315 -0.1759 0.5336 0.068 Uiso 1 1 calc R . .
C5 C 0.07551(19) -0.08345(15) 0.58747(16) 0.0496(4) Uani 1 1 d . . .
H5 H 0.1409 -0.0843 0.5272 0.060 Uiso 1 1 calc R . .
C6 C 0.08477(16) -0.02622(13) 0.66994(15) 0.0414(4) Uani 1 1 d . . .
C7 C 0.19808(17) 0.03699(14) 0.65143(15) 0.0464(4) Uani 1 1 d . . .
C8 C -0.1511(2) 0.01570(17) 0.97196(18) 0.0614(6) Uani 1 1 d . . .
C9 C -0.2524(3) 0.0740(2) 0.9702(3) 0.0891(9) Uani 1 1 d . . .
H9 H -0.2420 0.1225 0.9214 0.107 Uiso 1 1 calc R . .
C10 C -0.3678(3) 0.0605(3) 1.0398(3) 0.1062(12) Uani 1 1 d . . .
H10 H -0.4346 0.0989 1.0367 0.127 Uiso 1 1 calc R . .
C11 C -0.3827(3) -0.0095(4) 1.1131(3) 0.0998(11) Uani 1 1 d . . .
H11 H -0.4596 -0.0179 1.1607 0.120 Uiso 1 1 calc R . .
C12 C -0.2865(3) -0.0671(3) 1.1171(2) 0.0911(10) Uani 1 1 d . . .
H12 H -0.2978 -0.1147 1.1670 0.109 Uiso 1 1 calc R . .
C13 C -0.1704(2) -0.0547(2) 1.04579(19) 0.0695(7) Uani 1 1 d . . .
H13 H -0.1052 -0.0948 1.0485 0.083 Uiso 1 1 calc R . .
C14 C 0.1079(2) -0.02698(18) 0.92761(16) 0.0571(5) Uani 1 1 d . . .
C15 C 0.1733(3) 0.0148(2) 0.9927(2) 0.0765(8) Uani 1 1 d . . .
H15 H 0.1623 0.0785 1.0083 0.092 Uiso 1 1 calc R . .
C16 C 0.2543(3) -0.0367(3) 1.0346(2) 0.0945(11) Uani 1 1 d . . .
H16 H 0.2969 -0.0079 1.0784 0.113 Uiso 1 1 calc R . .
C17 C 0.2717(3) -0.1295(3) 1.0118(2) 0.0948(11) Uani 1 1 d . . .
H17 H 0.3261 -0.1642 1.0402 0.114 Uiso 1 1 calc R . .
C18 C 0.2103(3) -0.1718(3) 0.9481(3) 0.0962(10) Uani 1 1 d . . .
H18 H 0.2227 -0.2354 0.9326 0.115 Uiso 1 1 calc R . .
C19 C 0.1292(3) -0.1208(2) 0.9059(2) 0.0782(8) Uani 1 1 d . . .
H19 H 0.0880 -0.1506 0.8617 0.094 Uiso 1 1 calc R . .
N N 0.46272(14) 0.32733(11) 0.49247(13) 0.0433(3) Uani 1 1 d . . .
H1 H 0.4093 0.2797 0.5191 0.052 Uiso 1 1 calc R . .
O3 O 0.42022(14) 0.13531(10) 0.45564(12) 0.0550(4) Uani 1 1 d D . .
H30 H 0.361(2) 0.0885(18) 0.492(2) 0.083 Uiso 1 1 d D . .
O4 O 0.20667(13) 0.27704(10) 0.56528(12) 0.0523(3) Uani 1 1 d D . .
H40 H 0.192(3) 0.2309(17) 0.6185(19) 0.078 Uiso 1 1 d D . .
O5 O 0.37917(14) 0.22836(10) 0.70594(13) 0.0582(4) Uani 1 1 d D . .
H50 H 0.322(2) 0.1773(17) 0.703(2) 0.087 Uiso 1 1 d D . .
C20 C 0.40461(19) 0.16676(15) 0.36154(16) 0.0484(4) Uani 1 1 d . . .
C21 C 0.3270(2) 0.12558(16) 0.30612(18) 0.0578(5) Uani 1 1 d . . .
C22 C 0.3255(2) 0.16489(18) 0.20950(18) 0.0629(6) Uani 1 1 d . . .
H22 H 0.2740 0.1380 0.1719 0.075 Uiso 1 1 calc R . .
C23 C 0.3967(2) 0.24189(18) 0.16651(18) 0.0632(6) Uani 1 1 d . . .
C24 C 0.4690(2) 0.28296(16) 0.22487(17) 0.0581(5) Uani 1 1 d . . .
H24 H 0.5161 0.3358 0.1987 0.070 Uiso 1 1 calc R . .
C25 C 0.47330(19) 0.24710(14) 0.32261(16) 0.0502(5) Uani 1 1 d . . .
C26 C 0.54688(19) 0.29334(15) 0.38982(17) 0.0524(5) Uani 1 1 d . . .
H26A H 0.5926 0.3462 0.3522 0.063 Uiso 1 1 calc R . .
H26B H 0.6066 0.2489 0.4042 0.063 Uiso 1 1 calc R . .
C27 C 0.3857(2) 0.41040(14) 0.47499(16) 0.0488(4) Uani 1 1 d . . .
H27A H 0.4392 0.4651 0.4580 0.059 Uiso 1 1 calc R . .
H27B H 0.3522 0.3974 0.4153 0.059 Uiso 1 1 calc R . .
C28 C 0.28006(18) 0.43265(14) 0.56881(15) 0.0444(4) Uani 1 1 d . . .
C29 C 0.2680(2) 0.52288(14) 0.61010(17) 0.0523(5) Uani 1 1 d . . .
H29 H 0.3286 0.5676 0.5828 0.063 Uiso 1 1 calc R . .
C30 C 0.1667(2) 0.54726(16) 0.69161(17) 0.0583(5) Uani 1 1 d . . .
C31 C 0.0788(2) 0.47862(17) 0.73144(17) 0.0561(5) Uani 1 1 d . . .
H31 H 0.0102 0.4947 0.7856 0.067 Uiso 1 1 calc R . .
C32 C 0.08866(19) 0.38674(15) 0.69384(17) 0.0521(5) Uani 1 1 d . . .
C33 C 0.19107(18) 0.36526(13) 0.61137(15) 0.0438(4) Uani 1 1 d . . .
C34 C 0.53592(18) 0.34942(13) 0.57195(17) 0.0480(4) Uani 1 1 d . . .
H34A H 0.6051 0.3903 0.5401 0.058 Uiso 1 1 calc R . .
H34B H 0.4829 0.3824 0.6311 0.058 Uiso 1 1 calc R . .
C35 C 0.58441(18) 0.26110(13) 0.61003(17) 0.0474(4) Uani 1 1 d . . .
C36 C 0.7093(2) 0.23638(15) 0.5776(2) 0.0558(5) Uani 1 1 d . . .
H36 H 0.7644 0.2757 0.5316 0.067 Uiso 1 1 calc R . .
C37 C 0.7539(2) 0.15449(16) 0.6122(2) 0.0573(5) Uani 1 1 d . . .
C38 C 0.6696(2) 0.09947(15) 0.6826(2) 0.0598(6) Uani 1 1 d . . .
H38 H 0.6985 0.0452 0.7079 0.072 Uiso 1 1 calc R . .
C39 C 0.5439(2) 0.12094(14) 0.71758(18) 0.0545(5) Uani 1 1 d . . .
C40 C 0.50182(19) 0.20144(14) 0.67804(17) 0.0489(5) Uani 1 1 d . . .
C41 C 0.2460(3) 0.0427(2) 0.3481(2) 0.0845(8) Uani 1 1 d . . .
H41A H 0.2585 0.0248 0.4149 0.127 Uiso 1 1 calc R . .
H41B H 0.2674 -0.0089 0.2999 0.127 Uiso 1 1 calc R . .
H41C H 0.1603 0.0593 0.3562 0.127 Uiso 1 1 calc R . .
C42 C 0.3923(3) 0.2809(2) 0.0603(2) 0.0878(9) Uani 1 1 d . . .
H42A H 0.3370 0.2434 0.0317 0.132 Uiso 1 1 calc R . .
H42B H 0.4742 0.2792 0.0137 0.132 Uiso 1 1 calc R . .
H42C H 0.3630 0.3446 0.0684 0.132 Uiso 1 1 calc R . .
C43 C 0.1526(4) 0.64545(19) 0.7371(3) 0.0924(10) Uani 1 1 d . . .
H43A H 0.0775 0.6490 0.7926 0.139 Uiso 1 1 calc R . .
H43B H 0.1486 0.6898 0.6832 0.139 Uiso 1 1 calc R . .
H43C H 0.2226 0.6598 0.7646 0.139 Uiso 1 1 calc R . .
C44 C -0.0078(3) 0.3147(2) 0.7400(2) 0.0778(8) Uani 1 1 d . . .
H44A H -0.0705 0.3426 0.7958 0.117 Uiso 1 1 calc R . .
H44B H 0.0305 0.2633 0.7672 0.117 Uiso 1 1 calc R . .
H44C H -0.0454 0.2920 0.6866 0.117 Uiso 1 1 calc R . .
C45 C 0.8889(2) 0.1254(2) 0.5707(3) 0.0793(8) Uani 1 1 d . . .
H45A H 0.9325 0.1725 0.5229 0.119 Uiso 1 1 calc R . .
H45B H 0.8929 0.0664 0.5346 0.119 Uiso 1 1 calc R . .
H45C H 0.9268 0.1191 0.6282 0.119 Uiso 1 1 calc R . .
C46 C 0.4559(3) 0.0593(2) 0.7958(2) 0.0791(8) Uani 1 1 d . . .
H46A H 0.3735 0.0851 0.8103 0.119 Uiso 1 1 calc R . .
H46B H 0.4825 0.0563 0.8597 0.119 Uiso 1 1 calc R . .
H46C H 0.4558 -0.0028 0.7673 0.119 Uiso 1 1 calc R . .

loop_
_atom_site_aniso_label
_atom_site_aniso_U_11
_atom_site_aniso_U_22
_atom_site_aniso_U_33
_atom_site_aniso_U_23
_atom_site_aniso_U_13
_atom_site_aniso_U_12
P 0.0596(3) 0.0503(3) 0.0516(3) -0.0066(2) -0.0038(2) -0.0054(3)
O1 0.0546(9) 0.0569(9) 0.0784(11) -0.0188(8) 0.0018(8) -0.0111(7)
O2 0.0458(7) 0.0544(8) 0.0622(9) -0.0031(7) 0.0002(7) -0.0034(6)
C1 0.0446(10) 0.0422(9) 0.0459(10) 0.0030(8) -0.0070(8) -0.0009(8)
C2 0.0499(11) 0.0610(13) 0.0524(12) 0.0049(10) -0.0061(9) -0.0109(10)
C3 0.0540(12) 0.0555(12) 0.0671(14) 0.0024(11) -0.0167(10) -0.0161(10)
C4 0.0612(13) 0.0563(12) 0.0575(12) -0.0084(10) -0.0220(10) -0.0054(10)
C5 0.0467(10) 0.0497(11) 0.0500(11) -0.0043(9) -0.0077(9) 0.0009(9)
C6 0.0388(9) 0.0382(8) 0.0462(9) 0.0037(8) -0.0091(8) 0.0009(8)
C7 0.0425(9) 0.0437(10) 0.0511(10) 0.0012(9) -0.0083(8) -0.0021(8)
C8 0.0595(13) 0.0685(14) 0.0506(12) -0.0165(11) -0.0038(10) 0.0023(11)
C9 0.0786(18) 0.0782(18) 0.101(2) -0.0156(16) -0.0051(16) 0.0193(15)
C10 0.0646(18) 0.120(3) 0.124(3) -0.038(3) -0.0047(18) 0.0263(18)
C11 0.0627(18) 0.150(3) 0.0748(19) -0.033(2) 0.0036(15) -0.007(2)
C12 0.0782(19) 0.140(3) 0.0511(14) 0.0041(16) -0.0087(13) -0.028(2)
C13 0.0600(14) 0.0980(19) 0.0497(12) 0.0025(12) -0.0126(11) -0.0070(13)
C14 0.0514(11) 0.0715(14) 0.0452(11) -0.0054(11) -0.0065(9) -0.0093(11)
C15 0.0677(15) 0.101(2) 0.0591(14) -0.0126(14) -0.0138(12) -0.0109(14)
C16 0.0680(17) 0.154(4) 0.0660(17) -0.009(2) -0.0261(14) -0.012(2)
C17 0.0740(18) 0.146(3) 0.0666(17) 0.001(2) -0.0212(15) 0.024(2)
C18 0.108(2) 0.101(2) 0.088(2) -0.0137(19) -0.0423(19) 0.027(2)
C19 0.0882(18) 0.0777(18) 0.0791(17) -0.0140(14) -0.0404(15) 0.0134(15)
N 0.0399(8) 0.0386(7) 0.0497(9) 0.0043(7) -0.0081(7) 0.0012(6)
O3 0.0556(8) 0.0542(8) 0.0558(8) 0.0087(7) -0.0153(7) -0.0065(7)
O4 0.0521(8) 0.0457(7) 0.0572(8) -0.0049(7) -0.0105(7) 0.0015(6)
O5 0.0472(8) 0.0488(8) 0.0765(10) 0.0044(7) -0.0119(7) -0.0046(6)
C20 0.0483(10) 0.0464(10) 0.0470(10) -0.0006(9) -0.0057(9) 0.0101(9)
C21 0.0595(12) 0.0564(12) 0.0576(12) -0.0053(10) -0.0149(10) 0.0050(10)
C22 0.0743(15) 0.0640(13) 0.0529(12) -0.0074(11) -0.0210(11) 0.0130(12)
C23 0.0716(14) 0.0663(14) 0.0464(11) -0.0039(11) -0.0057(11) 0.0205(12)
C24 0.0635(13) 0.0511(11) 0.0502(12) 0.0009(10) 0.0030(10) 0.0131(10)
C25 0.0461(10) 0.0476(10) 0.0500(11) -0.0032(9) 0.0004(9) 0.0093(8)
C26 0.0412(10) 0.0504(11) 0.0575(12) 0.0026(9) 0.0023(9) 0.0021(8)
C27 0.0507(11) 0.0440(10) 0.0503(11) 0.0065(9) -0.0105(9) 0.0094(8)
C28 0.0460(10) 0.0440(9) 0.0448(10) 0.0012(8) -0.0144(8) 0.0091(8)
C29 0.0580(12) 0.0437(11) 0.0556(11) 0.0015(9) -0.0150(9) 0.0064(9)
C30 0.0715(14) 0.0474(10) 0.0549(11) -0.0051(10) -0.0140(10) 0.0084(11)
C31 0.0541(12) 0.0630(12) 0.0485(11) -0.0055(10) -0.0082(9) 0.0124(10)
C32 0.0456(11) 0.0579(12) 0.0519(11) -0.0033(9) -0.0106(9) 0.0044(9)
C33 0.0449(10) 0.0438(9) 0.0443(10) -0.0041(8) -0.0146(8) 0.0072(8)
C34 0.0453(10) 0.0389(9) 0.0619(12) 0.0041(9) -0.0177(9) -0.0043(8)
C35 0.0464(10) 0.0404(9) 0.0600(12) 0.0040(9) -0.0217(9) -0.0013(8)
C36 0.0479(11) 0.0474(11) 0.0764(15) 0.0053(10) -0.0238(10) -0.0035(9)
C37 0.0540(12) 0.0498(11) 0.0770(14) -0.0019(11) -0.0329(11) 0.0034(10)
C38 0.0690(14) 0.0439(10) 0.0780(15) 0.0038(11) -0.0399(12) 0.0012(10)
C39 0.0653(13) 0.0427(10) 0.0607(13) 0.0066(9) -0.0256(11) -0.0092(9)
C40 0.0500(11) 0.0427(10) 0.0571(12) -0.0007(9) -0.0196(9) -0.0047(8)
C41 0.101(2) 0.0780(17) 0.0876(18) 0.0142(16) -0.0476(17) -0.0281(17)
C42 0.110(2) 0.096(2) 0.0545(14) 0.0093(15) -0.0166(15) 0.0242(18)
C43 0.119(3) 0.0543(14) 0.089(2) -0.0196(14) -0.0005(19) 0.0085(15)
C44 0.0623(15) 0.0702(16) 0.0867(18) -0.0071(14) 0.0073(13) -0.0058(12)
C45 0.0613(15) 0.0671(15) 0.119(2) -0.0040(16) -0.0399(16) 0.0133(12)
C46 0.0904(19) 0.0655(15) 0.0842(17) 0.0308(14) -0.0272(15) -0.0151(14)

loop_
_atom_type_symbol
_atom_type_description
_atom_type_scat_dispersion_real
_atom_type_scat_dispersion_imag
_atom_type_scat_source
C C 0.0033 0.0016 'International Tables Vol C Tables 4.2.6.8 and 6.1.1.4'
H H 0.0000 0.0000 'International Tables Vol C Tables 4.2.6.8 and 6.1.1.4'
N N 0.0061 0.0033 'International Tables Vol C Tables 4.2.6.8 and 6.1.1.4'
O O 0.0106 0.0060 'International Tables Vol C Tables 4.2.6.8 and 6.1.1.4'
P P 0.1023 0.0942 'International Tables Vol C Tables 4.2.6.8 and 6.1.1.4'

loop_
_geom_angle_atom_site_label_1
_geom_angle_atom_site_label_2
_geom_angle_atom_site_label_3
_geom_angle
_geom_angle_site_symmetry_1
_geom_angle_site_symmetry_3
_geom_angle_publ_flag
C1 P C8 101.28(10) . . y
C1 P C14 99.25(10) . . y
C8 P C14 101.37(11) . . y
C1 P O1 72.87(7) . . y
C8 P O1 165.45(10) . . y
C14 P O1 92.80(8) . . y
C7 O1 P 94.32(12) . . y
C2 C1 C6 117.74(18) . . ?
C2 C1 P 120.78(15) . . ?
C6 C1 P 121.46(14) . . ?
C3 C2 C1 121.64(19) . . ?
C4 C3 C2 120.08(19) . . ?
C5 C4 C3 118.6(2) . . ?
C4 C5 C6 122.60(19) . . ?
C5 C6 C1 119.29(17) . . ?
C5 C6 C7 116.63(17) . . ?
C1 C6 C7 124.01(17) . . ?
O1 C7 O2 124.64(19) . . ?
O1 C7 C6 118.56(17) . . ?
O2 C7 C6 116.74(18) . . ?
C13 C8 C9 117.4(2) . . ?
C13 C8 P 126.5(2) . . ?
C9 C8 P 116.0(2) . . ?
C10 C9 C8 121.3(3) . . ?
C11 C10 C9 119.5(3) . . ?
C12 C11 C10 120.8(3) . . ?
C11 C12 C13 119.9(3) . . ?
C8 C13 C12 121.1(3) . . ?
C19 C14 C15 117.1(3) . . ?
C19 C14 P 124.37(19) . . ?
C15 C14 P 118.5(2) . . ?
C16 C15 C14 121.0(3) . . ?
C17 C16 C15 119.9(3) . . ?
C18 C17 C16 120.3(3) . . ?
C17 C18 C19 120.1(4) . . ?
C14 C19 C18 121.5(3) . . ?
C27 N C34 111.61(15) . . ?
C27 N C26 111.03(15) . . ?
C34 N C26 111.42(15) . . ?
O3 C20 C21 125.1(2) . . ?
O3 C20 C25 114.57(19) . . ?
C21 C20 C25 120.3(2) . . ?
C20 C21 C22 117.5(2) . . ?
C20 C21 C41 122.1(2) . . ?
C22 C21 C41 120.4(2) . . ?
C23 C22 C21 123.5(2) . . ?
C24 C23 C22 117.5(2) . . ?
C24 C23 C42 121.4(3) . . ?
C22 C23 C42 121.1(3) . . ?
C23 C24 C25 121.5(2) . . ?
C24 C25 C20 119.5(2) . . ?
C24 C25 C26 122.3(2) . . ?
C20 C25 C26 118.09(19) . . ?
C25 C26 N 111.15(16) . . ?
C28 C27 N 113.15(15) . . ?
C29 C28 C33 119.50(18) . . ?
C29 C28 C27 119.58(19) . . ?
C33 C28 C27 120.84(18) . . ?
C30 C29 C28 120.9(2) . . ?
C31 C30 C29 118.1(2) . . ?
C31 C30 C43 120.5(2) . . ?
C29 C30 C43 121.3(2) . . ?
C30 C31 C32 122.8(2) . . ?
C31 C32 C33 117.3(2) . . ?
C31 C32 C44 121.0(2) . . ?
C33 C32 C44 121.7(2) . . ?
O4 C33 C28 116.84(17) . . ?
O4 C33 C32 121.78(18) . . ?
C28 C33 C32 121.34(18) . . ?
C35 C34 N 111.05(15) . . ?
C36 C35 C40 119.07(18) . . ?
C36 C35 C34 121.61(19) . . ?
C40 C35 C34 119.31(18) . . ?
C37 C36 C35 121.6(2) . . ?
C38 C37 C36 117.3(2) . . ?
C38 C37 C45 121.8(2) . . ?
C36 C37 C45 120.9(2) . . ?
C37 C38 C39 123.5(2) . . ?
C40 C39 C38 117.6(2) . . ?
C40 C39 C46 121.0(2) . . ?
C38 C39 C46 121.4(2) . . ?
O5 C40 C39 122.44(19) . . ?
O5 C40 C35 116.64(18) . . ?
C39 C40 C35 120.88(19) . . ?

loop_
_geom_bond_atom_site_label_1
_geom_bond_atom_site_label_2
_geom_bond_distance
_geom_bond_site_symmetry_2
_geom_bond_publ_flag
P C1 1.855(2) . y
P C8 1.840(2) . y
P C14 1.847(3) . y
P O1 2.8979(17) . y
O1 C7 1.253(3) . y
O2 C7 1.260(2) . y
C1 C2 1.402(3) . ?
C1 C6 1.408(3) . ?
C2 C3 1.388(3) . ?
C3 C4 1.380(3) . ?
C4 C5 1.379(3) . ?
C5 C6 1.382(3) . ?
C6 C7 1.515(3) . ?
C8 C13 1.374(4) . ?
C8 C9 1.403(4) . ?
C9 C10 1.387(5) . ?
C10 C11 1.367(6) . ?
C11 C12 1.358(5) . ?
C12 C13 1.400(4) . ?
C14 C19 1.372(4) . ?
C14 C15 1.390(3) . ?
C15 C16 1.380(5) . ?
C16 C17 1.356(5) . ?
C17 C18 1.349(5) . ?
C18 C19 1.379(4) . ?
N C27 1.510(2) . ?
N C34 1.513(3) . ?
N C26 1.514(3) . ?
O3 C20 1.369(3) . ?
O4 C33 1.385(2) . ?
O5 C40 1.373(3) . ?
C20 C21 1.393(3) . ?
C20 C25 1.397(3) . ?
C21 C22 1.393(3) . ?
C21 C41 1.500(4) . ?
C22 C23 1.385(4) . ?
C23 C24 1.375(4) . ?
C23 C42 1.516(3) . ?
C24 C25 1.396(3) . ?
C25 C26 1.501(3) . ?
C27 C28 1.505(3) . ?
C28 C29 1.387(3) . ?
C28 C33 1.389(3) . ?
C29 C30 1.387(3) . ?
C30 C31 1.386(3) . ?
C30 C43 1.512(3) . ?
C31 C32 1.392(3) . ?
C32 C33 1.392(3) . ?
C32 C44 1.496(3) . ?
C34 C35 1.502(3) . ?
C35 C36 1.390(3) . ?
C35 C40 1.395(3) . ?
C36 C37 1.387(3) . ?
C37 C38 1.381(3) . ?
C37 C45 1.518(3) . ?
C38 C39 1.388(3) . ?
C39 C40 1.387(3) . ?
C39 C46 1.508(3) . ?

loop_
_cod_related_entry_id
_cod_related_entry_database
_cod_related_entry_code
1 ChemSpider 30660926
